data_1573616
_journal_paper_doi 10.1039/D4CC05965D
_chemical_absolute_configuration unk
_chemical_formula_moiety 'C2 H5 Cu I N'
_chemical_formula_sum 'C2 H5 Cu I N'
_chemical_formula_weight 233.52
_space_group_crystal_system hexagonal
_space_group_IT_number 180
_space_group_name_Hall 'P 62 2 (0 0 4)'
_space_group_name_H-M_alt 'P 62 2 2'
_symmetry_Int_Tables_number 180
_audit_creation_date 2024-09-26
_audit_creation_method
;
Olex2 1.2-beta
(compiled 2017.03.28 svn.r3405 for OlexSys, GUI svn.r5335)
;
_audit_update_record
;
2024-10-26 deposited with the CCDC.	2025-01-08 downloaded from the CCDC.
;
_cell_angle_alpha 90
_cell_angle_beta 90
_cell_angle_gamma 120
_cell_formula_units_Z 12
_cell_length_a 17.5937(5)
_cell_length_b 17.5937(5)
_cell_length_c 7.3368(2)
_cell_measurement_reflns_used 7466
_cell_measurement_temperature 113(19)
_cell_measurement_theta_max 77.5420
_cell_measurement_theta_min 5.7740
_cell_volume 1966.76(10)
_computing_cell_refinement 'CrysAlisPro 1.171.42.89a (Rigaku OD, 2023)'
_computing_data_collection 'CrysAlisPro 1.171.42.89a (Rigaku OD, 2023)'
_computing_data_reduction 'CrysAlisPro 1.171.42.89a (Rigaku OD, 2023)'
_computing_molecular_graphics 'Olex2 (Dolomanov et al., 2009)'
_computing_publication_material 'Olex2 (Dolomanov et al., 2009)'
_computing_structure_refinement 'olex2.refine (Bourhis et al., 2015)'
_diffrn_ambient_environment N~2~
_diffrn_ambient_temperature 113(19)
_diffrn_detector 'Hybrid Pixel Array Detector'
_diffrn_detector_area_resol_mean 5.8140
_diffrn_detector_type 'Pilatus 200K'
_diffrn_measured_fraction_theta_full 0.9753
_diffrn_measured_fraction_theta_max 0.9753
_diffrn_measurement_details
;
List of Runs (angles in degrees, time in seconds):

  # Type    Start    End  Width  t~exp~   \w     \q     \k     \f   Frames
#--------------------------------------------------------------------------
  1  \w   -104.00 -33.00   0.50    0.86    --  -38.50 150.00 119.00  142
  2  \w    -46.00 -17.00   0.50    0.86    --  -38.50 122.00 -42.00   58
  3  \w     40.00 116.00   0.50    0.86    --   49.56-150.00  74.00  152
  4  \w    102.00 160.00   0.50    3.47    --  107.46 150.00 119.00  116
  5  \w    103.00 158.00   0.50    3.47    --  107.46 122.00 -42.00  110
  6  \w    -41.00  27.00   0.50    0.86    --  -38.50  37.00-180.00  136
  7  \w     40.00 110.00   0.50    3.47    --  107.46 -30.00   0.00  140
  8  \w     43.00  96.00   0.50    3.47    --  107.46 -94.00  30.00  106
  9  \w     72.00 106.00   0.50    3.47    --  107.46 -94.00  60.00   68
 10  \w    127.00 164.00   0.50    3.47    --  107.46  77.00 -60.00   74
 11  \w     81.00 107.00   0.50    3.47    --  107.46-122.00-123.00   52
 12  \w    103.00 172.00   0.50    3.47    --  107.46  45.00 150.00  138
;
_diffrn_measurement_device 'four-circle diffractometer'
_diffrn_measurement_device_type 'SuperNova, Dual, Cu at home/near, Pilatus 200K'
_diffrn_measurement_method '\w scans'
_diffrn_orient_matrix_type 'CrysAlisPro convention (1999,Acta A55,543-557)'
_diffrn_orient_matrix_UB_11 0.0134627000
_diffrn_orient_matrix_UB_12 -0.0800225000
_diffrn_orient_matrix_UB_13 0.0030069000
_diffrn_orient_matrix_UB_21 -0.0997343000
_diffrn_orient_matrix_UB_22 -0.0613676000
_diffrn_orient_matrix_UB_23 0.0213661000
_diffrn_orient_matrix_UB_31 -0.0100457000
_diffrn_orient_matrix_UB_32 -0.0074741000
_diffrn_orient_matrix_UB_33 -0.2088422000
_diffrn_radiation_monochromator mirror
_diffrn_radiation_probe x-ray
_diffrn_radiation_type 'Cu K\a'
_diffrn_radiation_wavelength 1.54184
_diffrn_reflns_av_R_equivalents 0.0726
_diffrn_reflns_av_unetI/netI 0.0324
_diffrn_reflns_limit_h_max 21
_diffrn_reflns_limit_h_min -21
_diffrn_reflns_limit_k_max 22
_diffrn_reflns_limit_k_min -22
_diffrn_reflns_limit_l_max 4
_diffrn_reflns_limit_l_min -8
_diffrn_reflns_number 7796
_diffrn_reflns_theta_full 77.7445
_diffrn_reflns_theta_max 77.74
_diffrn_reflns_theta_min 5.03
_diffrn_source 'micro-focus sealed X-ray tube'
_diffrn_source_type 'SuperNova (Cu) X-ray Source'
_exptl_absorpt_coefficient_mu 40.597
_exptl_absorpt_correction_T_max 1.00000
_exptl_absorpt_correction_T_min 0.02605
_exptl_absorpt_correction_type multi-scan
_exptl_absorpt_process_details
;
CrysAlisPro 1.171.42.89a (Rigaku Oxford Diffraction, 2023)
Empirical absorption correction using spherical harmonics,
implemented in SCALE3 ABSPACK scaling algorithm.
;
_exptl_crystal_colour 'clear light colorless'
_exptl_crystal_density_diffrn 2.3658
_exptl_crystal_description block
_exptl_crystal_F_000 1249.9958
_exptl_crystal_size_max 0.2
_exptl_crystal_size_mid 0.2
_exptl_crystal_size_min 0.1
_refine_diff_density_max 2.2598
_refine_diff_density_min -2.0084
_refine_diff_density_rms 0.4456
_refine_ls_abs_structure_details 'Flack, H. D. (1983). Acta Cryst. A39, 876-881.'
_refine_ls_abs_structure_Flack 0.032(15)
_refine_ls_d_res_high 0.7889
_refine_ls_d_res_low 8.7968
_refine_ls_goodness_of_fit_ref 1.0015
_refine_ls_hydrogen_treatment constr
_refine_ls_matrix_type full
_refine_ls_number_constraints 8
_refine_ls_number_parameters 46
_refine_ls_number_reflns 1384
_refine_ls_number_restraints 0
_refine_ls_restrained_S_all 1.0015
_refine_ls_R_factor_all 0.0551
_refine_ls_R_factor_gt 0.0539
_refine_ls_shift/su_max 0.0002
_refine_ls_shift/su_mean 0.0000
_refine_ls_structure_factor_coef Fsqd
_refine_ls_weighting_details 'w=1/[\s^2^(Fo^2^)+(0.1331P)^2^+34.7206P] where P=(Fo^2^+2Fc^2^)/3'
_refine_ls_weighting_scheme calc
_refine_ls_wR_factor_gt 0.1601
_refine_ls_wR_factor_ref 0.1631
_reflns_Friedel_coverage 0.965
_reflns_limit_h_max 19
_reflns_limit_h_min -18
_reflns_limit_k_max 11
_reflns_limit_k_min -10
_reflns_limit_l_max 8
_reflns_limit_l_min -8
_reflns_number_gt 1380
_reflns_number_total 1384
_reflns_threshold_expression I>=2u(I)
_cod_data_source_file d4cc05965d2.cif
_cod_data_source_block Cu4I4(Pip)2
_cod_original_sg_symbol_Hall ' P 62 2 (x,y,z+1/3)'
_cod_database_code 1573616
_chemical_oxdiff_formula 'C H N I Cu'
_diffrn_oxdiff_digest_frames
;
012250d15385701d61bc02500d0e734c2b0002735b2
;
_reflns_odcompleteness_completeness 99.87
_reflns_odcompleteness_iscentric 1
_reflns_odcompleteness_theta 68.13
_olex2_refinement_description
;
1. Fixed Uiso
 At 1.2 times of:
  All C(H,H) groups, All N(H) groups
2.a Ternary CH refined with riding coordinates:
 N3(H3)
2.b Secondary CH2 refined with riding coordinates:
 C5(H5a,H5b), C4(H4a,H4b)
;
_olex2_submission_special_instructions 'No special instructions were received'
_oxdiff_exptl_absorpt_empirical_details
;
Empirical correction (ABSPACK) includes:
- Absorption correction using spherical harmonics
- Frame scaling
;
_oxdiff_exptl_absorpt_empirical_full_max 18.692
_oxdiff_exptl_absorpt_empirical_full_min 0.456

loop_
_space_group_symop_id
_space_group_symop_operation_xyz
1 x,y,z
2 x-y,x,z+1/3
3 y,-x+y,z+2/3
4 -y,x-y,z+2/3
5 -x+y,-x,z+1/3
6 x-y,-y,-z
7 -x,-x+y,-z+1/3
8 -x,-y,z
9 y,x,-z+2/3
10 -y,-x,-z+2/3
11 -x+y,y,-z
12 x,x-y,-z+1/3

loop_
_atom_site_label
_atom_site_type_symbol
_atom_site_fract_x
_atom_site_fract_y
_atom_site_fract_z
_atom_site_U_iso_or_equiv
_atom_site_adp_type
_atom_site_occupancy
_atom_site_refinement_flags_posn
I1 I 0.44893(4) 1.09600(4) 0.71131(9) 0.0084(3) Uani 1.000000 .
Cu2 Cu 0.41754(10) 0.93688(10) 0.6301(2) 0.0090(4) Uani 1.000000 .
N3 N 0.3186(6) 0.8454(6) 0.7878(14) 0.0100(18) Uani 1.000000 .
H3 H 0.3366(6) 0.8626(6) 0.9073(14) 0.012(2) Uiso 1.000000 R
C5 C 0.3092(7) 0.7579(7) 0.7716(17) 0.012(2) Uani 1.000000 .
H5a H 0.2934(7) 0.7375(7) 0.6441(17) 0.015(3) Uiso 1.000000 R
H5b H 0.3666(7) 0.7627(7) 0.7977(17) 0.015(3) Uiso 1.000000 R
C4 C 0.2315(7) 0.8385(7) 0.7744(18) 0.014(2) Uani 1.000000 .
H4a H 0.2377(7) 0.8958(7) 0.8082(18) 0.017(3) Uiso 1.000000 R
H4b H 0.2119(7) 0.8267(7) 0.6459(18) 0.017(3) Uiso 1.000000 R

loop_
_atom_site_aniso_label
_atom_site_aniso_U_11
_atom_site_aniso_U_22
_atom_site_aniso_U_33
_atom_site_aniso_U_12
_atom_site_aniso_U_13
_atom_site_aniso_U_23
I1 0.0067(4) 0.0052(4) 0.0130(4) 0.0028(3) -0.0001(2) -0.0038(2)
Cu2 0.0049(7) 0.0042(7) 0.0129(8) -0.0015(6) 0.0022(6) 0.0024(6)
N3 0.004(4) 0.002(4) 0.020(5) -0.002(3) 0.008(4) 0.006(4)
C5 0.010(5) 0.001(5) 0.031(6) 0.006(4) 0.006(5) 0.005(5)
C4 0.008(5) 0.004(5) 0.031(6) 0.003(4) -0.004(5) 0.003(5)

loop_
_atom_type_symbol
_atom_type_scat_dispersion_real
_atom_type_scat_dispersion_imag
_atom_type_scat_Cromer_Mann_a1
_atom_type_scat_Cromer_Mann_a2
_atom_type_scat_Cromer_Mann_a3
_atom_type_scat_Cromer_Mann_a4
_atom_type_scat_Cromer_Mann_b1
_atom_type_scat_Cromer_Mann_b2
_atom_type_scat_Cromer_Mann_b3
_atom_type_scat_Cromer_Mann_b4
_atom_type_scat_Cromer_Mann_c
_atom_type_scat_source
_atom_type_scat_dispersion_source
I -0.19206 6.94430 20.14720 18.99490 7.51380 2.27350 4.34700 0.38140 27.76600 66.87760 4.07119989395 'International Tables Volume C Table 6.1.1.4 (pp. 500-502)' 'Henke, Gullikson and Davis, At. Data and Nucl. Data Tables, 1993, 54, 2'
H 0.00000 0.00000 0.49300 0.32291 0.14019 0.04081 10.51090 26.12570 3.14236 57.79970 0.0030380000826 'International Tables Volume C Table 6.1.1.4 (pp. 500-502)' 'Henke, Gullikson and Davis, At. Data and Nucl. Data Tables, 1993, 54, 2'
C 0.01920 0.00962 2.31000 1.02000 1.58860 0.86500 20.84390 10.20750 0.56870 51.65120 0.215599998832 'International Tables Volume C Table 6.1.1.4 (pp. 500-502)' 'Henke, Gullikson and Davis, At. Data and Nucl. Data Tables, 1993, 54, 2'
Cu -1.96878 0.60861 13.33800 7.16760 5.61580 1.67350 3.58280 0.24700 11.39660 64.81260 1.19099998474 'International Tables Volume C Table 6.1.1.4 (pp. 500-502)' 'Henke, Gullikson and Davis, At. Data and Nucl. Data Tables, 1993, 54, 2'
N 0.03256 0.01839 12.21260 3.13220 2.01250 1.16630 0.00570 9.89330 28.99750 0.58260 -11.5290002823 'International Tables Volume C Table 6.1.1.4 (pp. 500-502)' 'Henke, Gullikson and Davis, At. Data and Nucl. Data Tables, 1993, 54, 2'

loop_
_geom_angle_atom_site_label_1
_geom_angle_atom_site_label_2
_geom_angle_atom_site_label_3
_geom_angle
_geom_angle_site_symmetry_1
_geom_angle_site_symmetry_3
_geom_angle_publ_flag
Cu2 Cu2 I1 106.37(3) 6_676 8_675 ?
Cu2 Cu2 I1 63.00(6) 8_675 . ?
Cu2 Cu2 I1 112.63(4) 11_556 . ?
Cu2 Cu2 I1 60.43(6) 6_676 . ?
Cu2 Cu2 I1 60.11(6) 11_556 8_675 ?
Cu2 Cu2 I1 58.43(6) 6_676 6_676 ?
Cu2 Cu2 I1 62.40(7) 11_556 6_676 ?
Cu2 Cu2 I1 58.65(6) 8_675 8_675 ?
Cu2 Cu2 I1 110.54(4) 8_675 6_676 ?
N3 Cu2 I1 101.1(3) . 8_675 ?
N3 Cu2 I1 104.8(3) . 6_676 ?
N3 Cu2 I1 110.7(3) . . ?
H3 N3 Cu2 105.1(3) . . ?
C5 N3 Cu2 112.7(7) . . ?
C5 N3 H3 105.1(7) . . ?
C4 N3 Cu2 117.8(7) . . ?
C4 N3 H3 105.1(7) . . ?
C4 N3 C5 109.9(9) . . ?
C5 C5 N3 114.3(8) 10_666 . ?
H5a C5 N3 108.7(7) . . ?
H5b C5 N3 108.7(6) . . ?
H5b C5 H5a 107.6 . . ?
C4 C4 N3 114.8(8) 10_666 . ?
H4a C4 N3 108.6(6) . . ?
H4b C4 N3 108.6(7) . . ?
H4b C4 H4a 107.5 . . ?

loop_
_geom_bond_atom_site_label_1
_geom_bond_atom_site_label_2
_geom_bond_distance
_geom_bond_site_symmetry_2
_geom_bond_publ_flag
I1 Cu2 2.6365(18) . ?
I1 Cu2 2.6914(18) 6_676 ?
I1 Cu2 2.7510(18) 8_675 ?
Cu2 Cu2 2.710(3) 6_676 ?
Cu2 Cu2 2.628(3) 8_675 ?
Cu2 Cu2 2.618(3) 11_556 ?
Cu2 N3 2.040(9) . ?
N3 H3 0.9300 . ?
N3 C5 1.467(13) . ?
N3 C4 1.479(14) . ?
C5 C5 1.49(2) 10_666 ?
C5 H5a 0.9900 . ?
C5 H5b 0.9900 . ?
C4 C4 1.50(2) 10_666 ?
C4 H4a 0.9900 . ?
C4 H4b 0.9900 . ?
